data_4133194
loop_
_publ_author_name
'Hu, Anhua'
'Chen, Yilin'
'Guo, Jing-Jing'
'Yu, Na'
'An, Qing'
'Zuo, Zhiwei'

_publ_section_title
;
 Cerium-Catalyzed Formal Cycloaddition of Cycloalkanols with Alkenes
 through Dual Photoexcitation.
;
_journal_issue 42
_journal_name_full 'Journal of the American Chemical Society'
_journal_page_first 13580
_journal_page_last 13585
_journal_paper_doi 10.1021/jacs.8b08781
_journal_volume 140
_journal_year 2018
_chemical_formula_moiety '0.13(C18 H20 O6.01)'
_chemical_formula_sum 'C2.25 H2.5 O0.75'
_chemical_formula_weight 41.55
_space_group_crystal_system triclinic
_space_group_IT_number 2
_space_group_name_Hall '-P 1'
_space_group_name_H-M_alt 'P -1'
_atom_sites_solution_hydrogens geom
_atom_sites_solution_primary dual
_audit_creation_date 2018-05-15
_audit_creation_method
;
Olex2 1.2
(compiled 2017.01.04 svn.r3372 for OlexSys, GUI svn.r5292)
;
_cell_angle_alpha 77.958(4)
_cell_angle_beta 87.753(4)
_cell_angle_gamma 61.189(4)
_cell_formula_units_Z 2
_cell_length_a 8.1399(7)
_cell_length_b 8.1896(6)
_cell_length_c 14.1026(11)
_cell_measurement_reflns_used 2383
_cell_measurement_temperature 150(2)
_cell_measurement_theta_max 25.576
_cell_measurement_theta_min 2.864
_cell_volume 803.55(12)
_computing_cell_refinement 'SAINT v8.37A (Bruker, 2015)'
_computing_data_reduction 'SAINT v8.37A (Bruker, 2015)'
_computing_molecular_graphics 'Olex2 (Dolomanov et al., 2009)'
_computing_publication_material 'Olex2 (Dolomanov et al., 2009)'
_computing_structure_refinement 'XL (Sheldrick, 2008)'
_computing_structure_solution 'XT (Sheldrick, 2015)'
_diffrn_ambient_temperature 150.0
_diffrn_measured_fraction_theta_full 1.000
_diffrn_measured_fraction_theta_max 0.997
_diffrn_measurement_device_type 'Bruker APEX-II CCD'
_diffrn_measurement_method '\f and \w scans'
_diffrn_radiation_type MoK\a
_diffrn_radiation_wavelength 0.71073
_diffrn_reflns_av_R_equivalents 0.0787
_diffrn_reflns_av_unetI/netI 0.0666
_diffrn_reflns_Laue_measured_fraction_full 1.000
_diffrn_reflns_Laue_measured_fraction_max 0.997
_diffrn_reflns_limit_h_max 10
_diffrn_reflns_limit_h_min -10
_diffrn_reflns_limit_k_max 10
_diffrn_reflns_limit_k_min -10
_diffrn_reflns_limit_l_max 17
_diffrn_reflns_limit_l_min -17
_diffrn_reflns_number 13371
_diffrn_reflns_point_group_measured_fraction_full 1.000
_diffrn_reflns_point_group_measured_fraction_max 0.997
_diffrn_reflns_theta_full 25.242
_diffrn_reflns_theta_max 26.413
_diffrn_reflns_theta_min 2.863
_diffrn_standards_number 0
_exptl_absorpt_coefficient_mu 0.103
_exptl_absorpt_correction_T_max 0.7454
_exptl_absorpt_correction_T_min 0.6810
_exptl_crystal_density_diffrn 1.374
_exptl_crystal_description block
_exptl_crystal_F_000 352
_refine_diff_density_max 0.579
_refine_diff_density_min -0.747
_refine_diff_density_rms 0.061
_refine_ls_extinction_method none
_refine_ls_goodness_of_fit_ref 1.016
_refine_ls_hydrogen_treatment constr
_refine_ls_matrix_type full
_refine_ls_number_parameters 242
_refine_ls_number_reflns 3289
_refine_ls_number_restraints 6
_refine_ls_restrained_S_all 1.015
_refine_ls_R_factor_all 0.1160
_refine_ls_R_factor_gt 0.0596
_refine_ls_shift/su_max 0.000
_refine_ls_shift/su_mean 0.000
_refine_ls_structure_factor_coef Fsqd
_refine_ls_weighting_details 'w=1/[\s^2^(Fo^2^)+(0.0570P)^2^+0.7390P] where P=(Fo^2^+2Fc^2^)/3'
_refine_ls_weighting_scheme calc
_refine_ls_wR_factor_gt 0.1259
_refine_ls_wR_factor_ref 0.1524
_reflns_Friedel_coverage 0.000
_reflns_number_gt 2019
_reflns_number_total 3289
_reflns_threshold_expression 'I > 2\s(I)'
_cod_data_source_file ja8b08781_si_004.cif
_cod_data_source_block mo_hu106a_0m
_cod_original_cell_volume 803.55(11)
_cod_original_formula_sum 'C2.25 H2.50 O0.75'
_cod_database_code 4133194
_shelx_shelxl_version_number 2014/7
_shelx_space_group_comment
;
The symmetry employed for this shelxl refinement is uniquely defined
by the following loop, which should always be used as a source of
symmetry information in preference to the above space-group names.
They are only intended as comments.
;
_olex2_refinement_description
;
1. Fixed Uiso
 At 1.2 times of:
  All C(H) groups, All C(H,H) groups
 At 1.5 times of:
  All C(H,H,H) groups
2. Shared sites
{C6, O1A}
{C6A, O1}
3. Uiso/Uaniso restraints and constraints
Uanis(O2A) \\sim Ueq: with sigma of 0.0001 and sigma for terminal atoms of
0.0002
4. Others
 Sof(H5B)=Sof(H10A)=Sof(O2A)=Sof(O1A)=Sof(C6A)=1-FVAR(1)
 Sof(O1)=Sof(C6)=Sof(H5A)=Sof(H10)=FVAR(1)
5.a Ternary CH refined with riding coordinates:
 C5(H5A), C5(H5B), C10(H10), C10(H10A)
5.b Secondary CH2 refined with riding coordinates:
 C7(H7A,H7B), C2(H2A,H2B), C9(H9A,H9B), C8(H8A,H8B)
5.c Aromatic/amide H refined with riding coordinates:
 C16(H16), C13(H13), C15(H15), C12(H12)
5.d Idealised Me refined as rotating group:
 C18(H18A,H18B,H18C), C1(H1A,H1B,H1C)
;
_olex2_submission_special_instructions 'No special instructions were received'

loop_
_space_group_symop_operation_xyz
'x, y, z'
'-x, -y, -z'

loop_
_atom_site_label
_atom_site_type_symbol
_atom_site_fract_x
_atom_site_fract_y
_atom_site_fract_z
_atom_site_U_iso_or_equiv
_atom_site_adp_type
_atom_site_occupancy
_atom_site_site_symmetry_order
_atom_site_calc_flag
_atom_site_refinement_flags_posn
_atom_site_refinement_flags_adp
_atom_site_refinement_flags_occupancy
_atom_site_disorder_assembly
_atom_site_disorder_group
O4 O 0.6865(3) 0.0996(3) 0.89445(14) 0.0290(5) Uani 1 1 d . . . . .
O6 O 1.1147(3) 0.2013(3) 0.45448(14) 0.0347(5) Uani 1 1 d . . . . .
O1 O 0.3155(3) 0.5215(3) 0.90092(17) 0.029(5) Uani 0.823(7) 1 d . . P A 1
O5 O 1.2815(3) 0.2462(3) 0.55895(16) 0.0392(6) Uani 1 1 d . . . . .
O3 O 0.4513(3) 0.1326(3) 0.80158(16) 0.0412(6) Uani 1 1 d . . . . .
O2 O 0.0456(4) 0.5855(3) 0.83015(18) 0.0327(10) Uani 0.829(8) 1 d . . . A 1
C11 C 0.6793(4) 0.3654(4) 0.71822(18) 0.0205(6) Uani 1 1 d . . . . .
C6 C 0.2049(5) 0.5464(4) 0.8212(2) 0.041(9) Uani 0.823(7) 1 d . . P A 1
C3 C 0.5444(4) 0.1951(4) 0.82617(19) 0.0227(6) Uani 1 1 d . . . . .
C4 C 0.5189(4) 0.3949(4) 0.78363(18) 0.0198(6) Uani 1 1 d . . . . .
C14 C 0.9784(4) 0.2855(4) 0.5988(2) 0.0236(6) Uani 1 1 d . . . . .
C5 C 0.3194(4) 0.5262(4) 0.73445(19) 0.0224(6) Uani 1 1 d . . . . .
H5A H 0.2863 0.4673 0.6882 0.027 Uiso 0.823(7) 1 calc R . P A 1
H5B H 0.2863 0.4673 0.6882 0.027 Uiso 0.177(7) 1 calc R . P A 2
C16 C 0.8456(4) 0.3510(4) 0.7504(2) 0.0234(6) Uani 1 1 d . . . . .
H16 H 0.8578 0.3681 0.8139 0.028 Uiso 1 1 calc R . . . .
C10 C 0.4987(4) 0.4959(4) 0.8678(2) 0.0242(6) Uani 1 1 d . . . . .
H10 H 0.6016 0.4132 0.9203 0.029 Uiso 0.823(7) 1 calc R . P A 1
H10A H 0.6016 0.4132 0.9203 0.029 Uiso 0.177(7) 1 calc R . P A 2
C7 C 0.2936(4) 0.7247(4) 0.6859(2) 0.0272(7) Uani 1 1 d . . . . .
H7A H 0.3874 0.7108 0.6369 0.033 Uiso 1 1 calc R . . . .
H7B H 0.1669 0.8041 0.6517 0.033 Uiso 1 1 calc R . . . .
C13 C 0.8128(4) 0.2977(4) 0.5665(2) 0.0289(7) Uani 1 1 d . . . . .
H13 H 0.8012 0.2789 0.5034 0.035 Uiso 1 1 calc R . . . .
C15 C 0.9943(4) 0.3120(4) 0.6911(2) 0.0251(6) Uani 1 1 d . . . . .
H15 H 1.1071 0.3035 0.7139 0.030 Uiso 1 1 calc R . . . .
C12 C 0.6652(4) 0.3370(4) 0.6257(2) 0.0268(6) Uani 1 1 d . . . . .
H12 H 0.5528 0.3447 0.6030 0.032 Uiso 1 1 calc R . . . .
C17 C 1.1415(4) 0.2431(4) 0.5373(2) 0.0271(7) Uani 1 1 d . . . . .
C2 C 0.7379(4) -0.0989(4) 0.9369(2) 0.0278(7) Uani 1 1 d . . . . .
H2A H 0.7848 -0.1766 0.8869 0.033 Uiso 1 1 calc R . . . .
H2B H 0.6273 -0.1073 0.9637 0.033 Uiso 1 1 calc R . . . .
C9 C 0.4838(4) 0.6915(4) 0.8345(2) 0.0279(7) Uani 1 1 d . . . . .
H9A H 0.6010 0.6773 0.8049 0.033 Uiso 1 1 calc R . . . .
H9B H 0.4703 0.7487 0.8915 0.033 Uiso 1 1 calc R . . . .
C8 C 0.3166(4) 0.8252(4) 0.7606(2) 0.0305(7) Uani 1 1 d . . . . .
H8A H 0.3339 0.9337 0.7262 0.037 Uiso 1 1 calc R . . . .
H8B H 0.2004 0.8772 0.7954 0.037 Uiso 1 1 calc R . . . .
C18 C 1.2660(4) 0.1586(5) 0.3898(2) 0.0399(8) Uani 1 1 d . . . . .
H18A H 1.2255 0.1476 0.3280 0.060 Uiso 1 1 calc GR . . . .
H18B H 1.3761 0.0378 0.4197 0.060 Uiso 1 1 calc GR . . . .
H18C H 1.2986 0.2613 0.3780 0.060 Uiso 1 1 calc GR . . . .
C1 C 0.8868(5) -0.1691(5) 1.0153(2) 0.0450(9) Uani 1 1 d . . . . .
H1A H 0.9950 -0.1591 0.9880 0.067 Uiso 1 1 calc GR . . . .
H1B H 0.9258 -0.3028 1.0452 0.067 Uiso 1 1 calc GR . . . .
H1C H 0.8383 -0.0920 1.0646 0.067 Uiso 1 1 calc GR . . . .
O2A O 0.2287(17) 0.5393(17) 0.9701(9) 0.035(3) Uani 0.177(7) 1 d . U P A 2
O1A O 0.2049(5) 0.5464(4) 0.8212(2) 0.03(2) Uani 0.177(7) 1 d . . P A 2
C6A C 0.3155(3) 0.5215(3) 0.90092(17) 0.06(5) Uani 0.177(7) 1 d . . P A 2

loop_
_atom_site_aniso_label
_atom_site_aniso_U_11
_atom_site_aniso_U_22
_atom_site_aniso_U_33
_atom_site_aniso_U_23
_atom_site_aniso_U_13
_atom_site_aniso_U_12
O4 0.0312(12) 0.0216(10) 0.0329(11) 0.0014(8) -0.0098(9) -0.0138(9)
O6 0.0260(12) 0.0500(13) 0.0306(12) -0.0130(10) 0.0087(9) -0.0191(10)
O1 0.038(11) 0.014(5) 0.032(11) -0.002(6) 0.007(9) -0.012(6)
O5 0.0240(12) 0.0529(14) 0.0428(13) -0.0100(11) 0.0041(10) -0.0205(11)
O3 0.0444(14) 0.0313(12) 0.0542(14) 0.0022(10) -0.0180(11) -0.0261(11)
O2 0.0253(17) 0.0329(15) 0.0393(17) -0.0112(12) 0.0055(12) -0.0125(12)
C11 0.0227(15) 0.0204(13) 0.0203(14) -0.0034(11) -0.0006(11) -0.0123(12)
C6 0.040(17) 0.016(9) 0.064(15) -0.005(8) 0.018(11) -0.014(9)
C3 0.0228(15) 0.0235(14) 0.0233(15) -0.0059(11) 0.0025(12) -0.0122(12)
C4 0.0218(15) 0.0217(14) 0.0188(14) -0.0047(11) -0.0010(11) -0.0124(12)
C14 0.0216(15) 0.0208(14) 0.0253(15) -0.0014(11) 0.0014(12) -0.0093(12)
C5 0.0214(15) 0.0248(14) 0.0221(14) -0.0069(11) 0.0011(12) -0.0114(12)
C16 0.0253(16) 0.0245(14) 0.0228(15) -0.0052(12) -0.0026(12) -0.0136(12)
C10 0.0256(16) 0.0271(15) 0.0235(15) -0.0070(12) 0.0008(12) -0.0151(13)
C7 0.0274(16) 0.0268(15) 0.0261(16) -0.0030(12) -0.0029(12) -0.0127(13)
C13 0.0270(16) 0.0408(17) 0.0211(15) -0.0082(13) 0.0005(12) -0.0175(14)
C15 0.0218(15) 0.0241(14) 0.0315(16) -0.0033(12) -0.0038(12) -0.0135(12)
C12 0.0204(15) 0.0361(16) 0.0277(16) -0.0091(13) -0.0010(12) -0.0157(13)
C17 0.0246(16) 0.0244(15) 0.0281(16) 0.0018(12) -0.0016(13) -0.0114(13)
C2 0.0321(17) 0.0176(14) 0.0336(17) -0.0026(12) 0.0004(13) -0.0129(13)
C9 0.0342(17) 0.0264(15) 0.0282(16) -0.0084(12) 0.0005(13) -0.0176(13)
C8 0.0352(18) 0.0229(15) 0.0319(17) -0.0044(12) -0.0028(13) -0.0131(13)
C18 0.0267(17) 0.051(2) 0.0345(18) -0.0103(15) 0.0114(14) -0.0136(15)
C1 0.055(2) 0.0300(17) 0.045(2) 0.0084(15) -0.0179(17) -0.0224(17)
O2A 0.035(3) 0.035(3) 0.035(3) -0.0076(8) 0.0025(3) -0.0170(16)
O1A 0.03(4) 0.03(3) 0.03(3) -0.01(2) 0.00(3) -0.01(3)
C6A 0.06(11) 0.06(6) 0.06(11) -0.01(6) 0.00(9) -0.03(6)

loop_
_atom_type_symbol
_atom_type_description
_atom_type_scat_dispersion_real
_atom_type_scat_dispersion_imag
_atom_type_scat_source
C C 0.0033 0.0016 'International Tables Vol C Tables 4.2.6.8 and 6.1.1.4'
H H 0.0000 0.0000 'International Tables Vol C Tables 4.2.6.8 and 6.1.1.4'
O O 0.0106 0.0060 'International Tables Vol C Tables 4.2.6.8 and 6.1.1.4'

loop_
_geom_angle_atom_site_label_1
_geom_angle_atom_site_label_2
_geom_angle_atom_site_label_3
_geom_angle
C3 O4 C2 117.1(2)
C17 O6 C18 116.1(2)
C6 O1 C10 108.3(2)
C16 C11 C4 122.1(2)
C16 C11 C12 118.7(3)
C12 C11 C4 119.0(2)
O1 C6 C5 108.4(3)
O2 C6 O1 119.4(3)
O2 C6 C5 132.1(3)
O4 C3 C4 110.5(2)
O3 C3 O4 124.4(2)
O3 C3 C4 125.1(3)
C11 C4 C3 105.7(2)
C11 C4 C5 116.0(2)
C11 C4 C10 118.6(2)
C3 C4 C5 109.7(2)
C3 C4 C10 108.7(2)
C5 C4 C10 97.9(2)
C13 C14 C17 122.1(3)
C15 C14 C13 119.4(3)
C15 C14 C17 118.5(2)
C6 C5 C4 100.7(2)
C6 C5 H5A 112.2
C6 C5 C7 108.0(2)
C4 C5 H5A 112.2
C4 C5 H5B 112.2
C4 C5 C7 110.8(2)
C7 C5 H5A 112.2
C7 C5 H5B 112.2
O1A C5 C4 100.7(2)
O1A C5 H5B 112.2
O1A C5 C7 108.0(2)
C11 C16 H16 119.6
C11 C16 C15 120.8(3)
C15 C16 H16 119.6
O1 C10 C4 100.7(2)
O1 C10 H10 111.4
O1 C10 C9 108.4(2)
C4 C10 H10 111.4
C4 C10 H10A 111.4
C9 C10 C4 113.2(2)
C9 C10 H10 111.4
C9 C10 H10A 111.4
C6A C10 C4 100.7(2)
C6A C10 H10A 111.4
C6A C10 C9 108.4(2)
C5 C7 H7A 109.3
C5 C7 H7B 109.3
H7A C7 H7B 108.0
C8 C7 C5 111.5(2)
C8 C7 H7A 109.3
C8 C7 H7B 109.3
C14 C13 H13 119.8
C12 C13 C14 120.3(3)
C12 C13 H13 119.8
C14 C15 C16 120.0(3)
C14 C15 H15 120.0
C16 C15 H15 120.0
C11 C12 H12 119.6
C13 C12 C11 120.7(3)
C13 C12 H12 119.6
O6 C17 C14 112.2(2)
O5 C17 O6 123.5(3)
O5 C17 C14 124.4(3)
O4 C2 H2A 110.3
O4 C2 H2B 110.3
O4 C2 C1 107.2(2)
H2A C2 H2B 108.5
C1 C2 H2A 110.3
C1 C2 H2B 110.3
C10 C9 H9A 109.2
C10 C9 H9B 109.2
C10 C9 C8 112.0(2)
H9A C9 H9B 107.9
C8 C9 H9A 109.2
C8 C9 H9B 109.2
C7 C8 H8A 109.1
C7 C8 H8B 109.1
C9 C8 C7 112.4(2)
C9 C8 H8A 109.1
C9 C8 H8B 109.1
H8A C8 H8B 107.8
O6 C18 H18A 109.5
O6 C18 H18B 109.5
O6 C18 H18C 109.5
H18A C18 H18B 109.5
H18A C18 H18C 109.5
H18B C18 H18C 109.5
C2 C1 H1A 109.5
C2 C1 H1B 109.5
C2 C1 H1C 109.5
H1A C1 H1B 109.5
H1A C1 H1C 109.5
H1B C1 H1C 109.5
C6A O1A C5 108.4(3)
O2A C6A C10 141.3(6)
O2A C6A O1A 110.1(6)
O1A C6A C10 108.3(2)

loop_
_geom_bond_atom_site_label_1
_geom_bond_atom_site_label_2
_geom_bond_distance
O4 C3 1.333(3)
O4 C2 1.461(3)
O6 C17 1.337(3)
O6 C18 1.449(3)
O1 C6 1.387(4)
O1 C10 1.473(4)
O5 C17 1.204(3)
O3 C3 1.194(3)
O2 C6 1.185(4)
C11 C4 1.519(4)
C11 C16 1.388(4)
C11 C12 1.390(4)
C6 C5 1.496(4)
C3 C4 1.534(4)
C4 C5 1.539(4)
C4 C10 1.544(4)
C14 C13 1.391(4)
C14 C15 1.385(4)
C14 C17 1.492(4)
C5 H5A 1.0000
C5 H5B 1.0000
C5 C7 1.541(4)
C5 O1A 1.496(4)
C16 H16 0.9500
C16 C15 1.388(4)
C10 H10 1.0000
C10 H10A 1.0000
C10 C9 1.518(4)
C10 C6A 1.473(4)
C7 H7A 0.9900
C7 H7B 0.9900
C7 C8 1.533(4)
C13 H13 0.9500
C13 C12 1.381(4)
C15 H15 0.9500
C12 H12 0.9500
C2 H2A 0.9900
C2 H2B 0.9900
C2 C1 1.480(4)
C9 H9A 0.9900
C9 H9B 0.9900
C9 C8 1.528(4)
C8 H8A 0.9900
C8 H8B 0.9900
C18 H18A 0.9800
C18 H18B 0.9800
C18 H18C 0.9800
C1 H1A 0.9800
C1 H1B 0.9800
C1 H1C 0.9800
O2A C6A 1.175(13)
O1A C6A 1.387(4)
